data_4332368
loop_
_publ_author_name
'Fei, Zhaofu'
'Geldbach, Tilmann J.'
'Scopelliti, Rosario'
'Dyson, Paul J.'

_publ_section_title
;
 Metal&#x2212;Organic Frameworks Derived from Imidazolium Dicarboxylates
 and Group I and II Salts
;
_journal_issue 16
_journal_name_full 'Inorganic Chemistry'
_journal_page_first 6331
_journal_page_last 6337
_journal_paper_doi 10.1021/ic060297n
_journal_volume 45
_journal_year 2006
_chemical_formula_moiety '2(C21 H25 Ca2 N6 O14), 4(H2 O), Br2 H2, 2(H O)'
_chemical_formula_sum 'C42 H62 Br2 Ca4 N12 O34'
_chemical_formula_weight 1599.18
_chemical_name_systematic
; 
 ? 
;
_space_group_IT_number 62
_symmetry_cell_setting orthorhombic
_symmetry_space_group_name_Hall '-P 2ac 2n'
_symmetry_space_group_name_H-M 'P n m a'
_atom_sites_solution_hydrogens geom
_atom_sites_solution_primary direct
_atom_sites_solution_secondary difmap
_audit_creation_method SHELXL-97
_cell_angle_alpha 90.00
_cell_angle_beta 90.00
_cell_angle_gamma 90.00
_cell_formula_units_Z 2
_cell_length_a 9.5276(10)
_cell_length_b 28.682(5)
_cell_length_c 11.657(3)
_cell_measurement_reflns_used 2525
_cell_measurement_temperature 140(2)
_cell_measurement_theta_max 21.57515
_cell_measurement_theta_min 1.4129
_cell_volume 3185.5(10)
_computing_cell_refinement 'Oxford Diffraction CrysAlis RED'
_computing_data_collection 'marresearch, mar345'
_computing_data_reduction 'Oxford Diffraction CrysAlis RED'
_computing_molecular_graphics 'Bruker SHELXTL'
_computing_publication_material 'Bruker SHELXTL'
_computing_structure_refinement 'SHELXL-97 (Sheldrick, 1997)'
_computing_structure_solution 'SHELXS-97 (Sheldrick, 1990)'
_diffrn_ambient_temperature 140(2)
_diffrn_measured_fraction_theta_full 0.967
_diffrn_measured_fraction_theta_max 0.967
_diffrn_measurement_device_type 'MAR345 IPDS'
_diffrn_measurement_method '60 images with deltaphi = 3 deg. and exp. time'
_diffrn_radiation_monochromator graphite
_diffrn_radiation_source 'fine-focus sealed tube'
_diffrn_radiation_type MoK\a
_diffrn_radiation_wavelength 0.71070
_diffrn_reflns_av_R_equivalents 0.0869
_diffrn_reflns_av_sigmaI/netI 0.0509
_diffrn_reflns_limit_h_max 10
_diffrn_reflns_limit_h_min -10
_diffrn_reflns_limit_k_max 34
_diffrn_reflns_limit_k_min -34
_diffrn_reflns_limit_l_max 13
_diffrn_reflns_limit_l_min -13
_diffrn_reflns_number 18687
_diffrn_reflns_theta_full 25.02
_diffrn_reflns_theta_max 25.02
_diffrn_reflns_theta_min 2.76
_exptl_absorpt_coefficient_mu 1.697
_exptl_absorpt_correction_T_max 0.760
_exptl_absorpt_correction_T_min 0.333
_exptl_absorpt_correction_type refdelf
_exptl_absorpt_process_details '(See: Walker, N. & Stuart, D. (1983) Acta Cryst. A39, 158-166)'
_exptl_crystal_colour colourless
_exptl_crystal_density_diffrn 1.667
_exptl_crystal_density_method 'not measured'
_exptl_crystal_description irregular
_exptl_crystal_F_000 1640
_exptl_crystal_size_max 0.29
_exptl_crystal_size_mid 0.12
_exptl_crystal_size_min 0.10
_refine_diff_density_max 1.579
_refine_diff_density_min -0.762
_refine_diff_density_rms 0.131
_refine_ls_extinction_coef 0.0035(18)
_refine_ls_extinction_expression Fc^*^=kFc[1+0.001xFc^2^\l^3^/sin(2\q)]^-1/4^
_refine_ls_extinction_method SHELXL
_refine_ls_goodness_of_fit_ref 1.095
_refine_ls_hydrogen_treatment mixed
_refine_ls_matrix_type full
_refine_ls_number_parameters 246
_refine_ls_number_reflns 2777
_refine_ls_number_restraints 12
_refine_ls_restrained_S_all 1.093
_refine_ls_R_factor_all 0.1125
_refine_ls_R_factor_gt 0.0908
_refine_ls_shift/su_max 0.000
_refine_ls_shift/su_mean 0.000
_refine_ls_structure_factor_coef Fsqd
_refine_ls_weighting_details 'calc w=1/[\s^2^(Fo^2^)+(0.1992P)^2^+0.0000P] where P=(Fo^2^+2Fc^2^)/3'
_refine_ls_weighting_scheme calc
_refine_ls_wR_factor_gt 0.2569
_refine_ls_wR_factor_ref 0.2870
_reflns_number_gt 1947
_reflns_number_total 2777
_reflns_threshold_expression >2sigma(I)
_cod_data_source_file ic060297nsup1.cif
_cod_data_source_block pd212
_cod_depositor_comments
;
The following automatic conversions were performed:

'_symmetry_cell_setting' value 'Orthorhombic' changed to
'orthorhombic' according to
/home/saulius/struct/CIF-dictionaries/cif_core.dic dictionary named
'cif_core.dic' version 2.4.2 from
2011-04-26.

'_exptl_absorpt_correction_type' value 'RefDelf' changed
to 'refdelf' according to
/home/saulius/struct/CIF-dictionaries/cif_core.dic dictionary named
'cif_core.dic' version 2.4.2 from 2011-04-26.

Automatic conversion script
Id: cif_fix_values 1891 2012-01-12 08:04:46Z andrius 
;
_cod_original_cell_volume 3185.6(10)
_cod_original_sg_symbol_H-M Pnma
_cod_database_code 4332368

loop_
_symmetry_equiv_pos_as_xyz
'x, y, z'
'-x+1/2, -y, z+1/2'
'-x, y+1/2, -z'
'x+1/2, -y+1/2, -z+1/2'
'-x, -y, -z'
'x-1/2, y, -z-1/2'
'x, -y-1/2, z'
'-x-1/2, y-1/2, z-1/2'

loop_
_atom_site_label
_atom_site_type_symbol
_atom_site_fract_x
_atom_site_fract_y
_atom_site_fract_z
_atom_site_U_iso_or_equiv
_atom_site_adp_type
_atom_site_occupancy
_atom_site_symmetry_multiplicity
_atom_site_calc_flag
_atom_site_refinement_flags
Ca1 Ca 0.65856(13) 0.46385(5) 0.18746(11) 0.0421(5) Uani 1 1 d .
Br1 Br 0.78245(14) 0.68701(5) 0.05473(12) 0.0514(5) Uani 0.50 1 d P
O1 O 0.6309(5) 0.53857(16) 0.1097(4) 0.0465(11) Uani 1 1 d .
O2 O 0.5223(4) 0.55289(16) -0.0569(4) 0.0446(11) Uani 1 1 d .
O3 O 0.5252(5) 0.53815(17) 0.6794(4) 0.0489(12) Uani 1 1 d .
O4 O 0.6746(4) 0.54693(17) 0.5351(4) 0.0460(11) Uani 1 1 d .
N1 N 0.4863(5) 0.59366(19) 0.4035(5) 0.0415(12) Uani 1 1 d .
N2 N 0.4947(5) 0.60733(19) 0.2218(5) 0.0446(13) Uani 1 1 d .
C1 C 0.5484(6) 0.5608(2) 0.0466(5) 0.0414(14) Uani 1 1 d .
C2 C 0.4704(7) 0.6024(2) 0.0984(6) 0.0493(16) Uani 1 1 d .
H2A H 0.5009 0.6312 0.0592 0.059 Uiso 1 1 calc R
H2B H 0.3685 0.5985 0.0846 0.059 Uiso 1 1 calc R
C3 C 0.4317(6) 0.5829(2) 0.3021(5) 0.0420(14) Uani 1 1 d .
H3A H 0.3587 0.5609 0.2895 0.050 Uiso 1 1 calc R
C5 C 0.5950(7) 0.6357(3) 0.2725(6) 0.0525(17) Uani 1 1 d .
H5A H 0.6557 0.6569 0.2346 0.063 Uiso 1 1 calc R
C4 C 0.5897(8) 0.6272(2) 0.3864(6) 0.0501(16) Uani 1 1 d .
H4A H 0.6460 0.6414 0.4439 0.060 Uiso 1 1 calc R
C6 C 0.4401(6) 0.5757(2) 0.5123(6) 0.0459(15) Uani 1 1 d .
H6A H 0.3637 0.5529 0.4991 0.055 Uiso 1 1 calc R
H6B H 0.4011 0.6016 0.5584 0.055 Uiso 1 1 calc R
C7 C 0.5568(6) 0.5521(2) 0.5806(5) 0.0409(14) Uani 1 1 d .
O5 O 0.7200(5) 0.39171(17) 0.2490(5) 0.0524(12) Uani 1 1 d .
O6 O 0.7529(6) 0.33495(19) 0.1233(5) 0.0628(14) Uani 1 1 d .
N3 N 0.9267(6) 0.2872(2) 0.2670(5) 0.0513(14) Uani 1 1 d .
C8 C 0.7779(7) 0.3552(2) 0.2139(7) 0.0487(16) Uani 1 1 d .
C9 C 0.8877(8) 0.3357(2) 0.2958(7) 0.0569(18) Uani 1 1 d .
H9A H 0.9725 0.3555 0.2931 0.068 Uiso 1 1 calc R
H9B H 0.8504 0.3366 0.3750 0.068 Uiso 1 1 calc R
C10 C 0.8791(10) 0.2500 0.3206(8) 0.047(2) Uani 1 2 d S
H10A H 0.8206 0.2500 0.3866 0.056 Uiso 1 2 calc SR
C11 C 1.0092(7) 0.2734(3) 0.1771(6) 0.0516(17) Uani 1 1 d .
H11 H 1.0572 0.2932 0.1248 0.062 Uiso 1 1 calc R
O20W O 0.7722(4) 0.50292(16) 0.3429(4) 0.0455(11) Uani 1 1 d D
H20 H 0.711(7) 0.514(3) 0.406(4) 0.068 Uiso 1 1 d D
H21 H 0.843(6) 0.482(2) 0.377(5) 0.068 Uiso 1 1 d D
O30W O 0.6996(15) 0.2500 0.0260(13) 0.131(6) Uani 1 2 d SD
H30 H 0.602(7) 0.2500 0.000(16) 0.197 Uiso 1 2 d SD
H31 H 0.70(2) 0.2500 0.110(2) 0.197 Uiso 1 2 d SD
O40W O 0.512(2) 0.7500 0.3320(12) 0.160(7) Uani 1 2 d SD
H40 H 0.50(2) 0.7500 0.248(3) 0.241 Uiso 1 2 d SD
H41 H 0.419(12) 0.7500 0.368(18) 0.241 Uiso 1 2 d SD
O50W O 0.5272(15) 0.7152(4) 0.0954(16) 0.095(4) Uani 0.50 1 d PD
H50 H 0.627(6) 0.707(6) 0.10(2) 0.143 Uiso 0.50 1 d PD
H51 H 0.519(17) 0.7500 0.105(14) 0.143 Uiso 1 2 d SD

loop_
_atom_site_aniso_label
_atom_site_aniso_U_11
_atom_site_aniso_U_22
_atom_site_aniso_U_33
_atom_site_aniso_U_23
_atom_site_aniso_U_13
_atom_site_aniso_U_12
Ca1 0.0414(8) 0.0420(8) 0.0429(9) 0.0011(5) 0.0004(5) 0.0012(5)
Br1 0.0512(9) 0.0515(9) 0.0517(9) 0.0096(6) 0.0079(5) 0.0032(6)
O1 0.045(2) 0.048(3) 0.047(3) 0.0041(19) -0.0055(19) 0.0006(19)
O2 0.040(2) 0.051(3) 0.043(3) -0.0034(19) -0.0032(17) 0.0005(19)
O3 0.051(3) 0.054(3) 0.041(3) 0.008(2) -0.0009(18) 0.004(2)
O4 0.037(2) 0.054(3) 0.048(3) 0.000(2) 0.0005(18) 0.0035(19)
N1 0.036(3) 0.044(3) 0.044(3) 0.005(2) 0.003(2) 0.005(2)
N2 0.050(3) 0.045(3) 0.039(3) -0.002(2) -0.002(2) 0.002(2)
C1 0.039(3) 0.044(4) 0.041(4) 0.004(3) -0.001(2) -0.002(3)
C2 0.046(3) 0.049(4) 0.053(4) -0.006(3) 0.001(3) 0.006(3)
C3 0.038(3) 0.041(3) 0.047(4) 0.000(3) -0.002(2) -0.002(2)
C5 0.052(4) 0.048(4) 0.058(4) 0.006(3) 0.000(3) -0.007(3)
C4 0.059(4) 0.046(4) 0.046(4) 0.003(3) -0.004(3) -0.007(3)
C6 0.037(3) 0.049(4) 0.052(4) 0.000(3) 0.001(3) 0.005(3)
C7 0.040(3) 0.039(3) 0.043(3) -0.003(3) 0.001(3) -0.001(2)
O5 0.051(3) 0.045(3) 0.061(3) 0.003(2) 0.005(2) 0.007(2)
O6 0.068(3) 0.054(3) 0.067(4) -0.001(3) -0.002(3) 0.008(3)
N3 0.047(3) 0.046(3) 0.061(4) 0.000(3) -0.004(2) -0.005(2)
C8 0.045(4) 0.041(4) 0.061(4) 0.004(3) 0.008(3) -0.002(3)
C9 0.046(4) 0.041(4) 0.084(5) -0.009(4) -0.004(3) 0.001(3)
C10 0.038(5) 0.050(6) 0.052(6) 0.000 0.006(4) 0.000
C11 0.042(4) 0.056(4) 0.057(4) 0.003(3) 0.011(3) 0.000(3)
O20W 0.037(2) 0.049(3) 0.051(3) 0.000(2) 0.0028(17) 0.0026(18)
O30W 0.159(11) 0.065(7) 0.170(13) 0.000 -0.101(10) 0.000
O40W 0.26(2) 0.101(10) 0.121(11) 0.000 0.098(12) 0.000
O50W 0.083(9) 0.053(7) 0.149(13) 0.001(8) -0.014(9) 0.017(6)

loop_
_atom_type_symbol
_atom_type_description
_atom_type_scat_dispersion_real
_atom_type_scat_dispersion_imag
_atom_type_scat_source
C C 0.0033 0.0016 'International Tables Vol C Tables 4.2.6.8 and 6.1.1.4'
H H 0.0000 0.0000 'International Tables Vol C Tables 4.2.6.8 and 6.1.1.4'
N N 0.0061 0.0033 'International Tables Vol C Tables 4.2.6.8 and 6.1.1.4'
O O 0.0106 0.0060 'International Tables Vol C Tables 4.2.6.8 and 6.1.1.4'
Ca Ca 0.2262 0.3064 'International Tables Vol C Tables 4.2.6.8 and 6.1.1.4'
Br Br -0.2901 2.4595 'International Tables Vol C Tables 4.2.6.8 and 6.1.1.4'

loop_
_geom_angle_atom_site_label_1
_geom_angle_atom_site_label_2
_geom_angle_atom_site_label_3
_geom_angle
_geom_angle_site_symmetry_1
_geom_angle_site_symmetry_3
O5 Ca1 O3 87.76(17) . 5_666
O5 Ca1 O1 170.72(17) . .
O3 Ca1 O1 101.24(17) 5_666 .
O5 Ca1 O2 101.99(18) . 5_665
O3 Ca1 O2 82.86(17) 5_666 5_665
O1 Ca1 O2 81.59(16) . 5_665
O5 Ca1 O20W 94.08(18) . .
O3 Ca1 O20W 81.23(16) 5_666 .
O1 Ca1 O20W 85.15(16) . .
O2 Ca1 O20W 156.86(16) 5_665 .
O5 Ca1 O4 86.89(17) . 2_664
O3 Ca1 O4 169.01(18) 5_666 2_664
O1 Ca1 O4 84.62(17) . 2_664
O2 Ca1 O4 88.87(15) 5_665 2_664
O20W Ca1 O4 108.72(16) . 2_664
O5 Ca1 O3 74.60(15) . 2_664
O3 Ca1 O3 140.15(10) 5_666 2_664
O1 Ca1 O3 96.77(15) . 2_664
O2 Ca1 O3 135.18(15) 5_665 2_664
O20W Ca1 O3 65.15(13) . 2_664
O4 Ca1 O3 46.65(13) 2_664 2_664
O5 Ca1 C7 76.15(17) . 2_664
O3 Ca1 C7 160.36(17) 5_666 2_664
O1 Ca1 C7 94.58(17) . 2_664
O2 Ca1 C7 111.17(17) 5_665 2_664
O20W Ca1 C7 88.66(16) . 2_664
O4 Ca1 C7 23.31(16) 2_664 2_664
O3 Ca1 C7 24.01(14) 2_664 2_664
C1 O1 Ca1 139.9(4) . .
C1 O2 Ca1 143.8(4) . 5_665
C7 O3 Ca1 142.7(4) . 5_666
C7 O3 Ca1 78.1(4) . 2_665
Ca1 O3 Ca1 136.58(18) 5_666 2_665
C7 O4 Ca1 107.2(4) . 2_665
C3 N1 C4 108.1(5) . .
C3 N1 C6 125.6(5) . .
C4 N1 C6 126.2(6) . .
C3 N2 C5 108.9(5) . .
C3 N2 C2 125.1(6) . .
C5 N2 C2 125.8(6) . .
O1 C1 O2 126.7(6) . .
O1 C1 C2 118.1(6) . .
O2 C1 C2 115.2(5) . .
N2 C2 C1 112.8(5) . .
N2 C3 N1 109.3(6) . .
C4 C5 N2 106.7(6) . .
C5 C4 N1 107.0(6) . .
N1 C6 C7 113.4(5) . .
O4 C7 O3 124.6(6) . .
O4 C7 C6 119.0(6) . .
O3 C7 C6 116.4(5) . .
O4 C7 Ca1 49.5(3) . 2_665
O3 C7 Ca1 77.8(4) . 2_665
C6 C7 Ca1 159.5(4) . 2_665
C8 O5 Ca1 140.7(5) . .
C10 N3 C11 109.1(6) . .
C10 N3 C9 124.6(7) . .
C11 N3 C9 126.2(6) . .
O6 C8 O5 126.2(7) . .
O6 C8 C9 119.9(6) . .
O5 C8 C9 113.9(7) . .
N3 C9 C8 112.1(6) . .
N3 C10 N3 108.3(9) 7_565 .
C11 C11 N3 106.8(4) 7_565 .

loop_
_geom_bond_atom_site_label_1
_geom_bond_atom_site_label_2
_geom_bond_distance
_geom_bond_site_symmetry_2
Ca1 O5 2.267(5) .
Ca1 O3 2.340(5) 5_666
Ca1 O1 2.342(5) .
Ca1 O2 2.349(4) 5_665
Ca1 O20W 2.390(5) .
Ca1 O4 2.404(5) 2_664
Ca1 O3 3.015(5) 2_664
Ca1 C7 3.019(6) 2_664
O1 C1 1.251(8) .
O2 C1 1.253(7) .
O2 Ca1 2.349(4) 5_665
O3 C7 1.255(8) .
O3 Ca1 2.340(5) 5_666
O3 Ca1 3.015(5) 2_665
O4 C7 1.250(8) .
O4 Ca1 2.404(5) 2_665
N1 C3 1.328(8) .
N1 C4 1.391(9) .
N1 C6 1.439(8) .
N2 C3 1.314(8) .
N2 C5 1.387(9) .
N2 C2 1.463(8) .
C1 C2 1.529(9) .
C5 C4 1.350(10) .
C6 C7 1.527(9) .
C7 Ca1 3.019(6) 2_665
O5 C8 1.252(9) .
O6 C8 1.229(9) .
N3 C10 1.318(8) .
N3 C11 1.368(9) .
N3 C9 1.477(9) .
C8 C9 1.523(10) .
C10 N3 1.318(8) 7_565
C11 C11 1.344(15) 7_565

loop_
_geom_torsion_atom_site_label_1
_geom_torsion_atom_site_label_2
_geom_torsion_atom_site_label_3
_geom_torsion_atom_site_label_4
_geom_torsion
_geom_torsion_site_symmetry_1
_geom_torsion_site_symmetry_4
O5 Ca1 O1 C1 124.4(12) . .
O3 Ca1 O1 C1 -70.0(7) 5_666 .
O2 Ca1 O1 C1 11.0(7) 5_665 .
O20W Ca1 O1 C1 -150.0(7) . .
O4 Ca1 O1 C1 100.6(7) 2_664 .
O3 Ca1 O1 C1 145.8(7) 2_664 .
C7 Ca1 O1 C1 121.7(7) 2_664 .
Ca1 O1 C1 O2 -63.7(10) . .
Ca1 O1 C1 C2 116.6(7) . .
Ca1 O2 C1 O1 122.5(7) 5_665 .
Ca1 O2 C1 C2 -57.8(10) 5_665 .
C3 N2 C2 C1 -79.6(8) . .
C5 N2 C2 C1 94.8(8) . .
O1 C1 C2 N2 -5.6(9) . .
O2 C1 C2 N2 174.6(5) . .
C5 N2 C3 N1 -0.2(7) . .
C2 N2 C3 N1 175.1(5) . .
C4 N1 C3 N2 0.2(7) . .
C6 N1 C3 N2 176.9(5) . .
C3 N2 C5 C4 0.0(8) . .
C2 N2 C5 C4 -175.2(6) . .
N2 C5 C4 N1 0.1(8) . .
C3 N1 C4 C5 -0.2(8) . .
C6 N1 C4 C5 -176.9(6) . .
C3 N1 C6 C7 123.8(6) . .
C4 N1 C6 C7 -60.1(8) . .
Ca1 O4 C7 O3 -22.4(8) 2_665 .
Ca1 O4 C7 C6 159.2(5) 2_665 .
Ca1 O3 C7 O4 179.0(5) 5_666 .
Ca1 O3 C7 O4 17.3(6) 2_665 .
Ca1 O3 C7 C6 -2.6(10) 5_666 .
Ca1 O3 C7 C6 -164.3(5) 2_665 .
Ca1 O3 C7 Ca1 161.8(6) 5_666 2_665
N1 C6 C7 O4 -5.6(9) . .
N1 C6 C7 O3 175.8(6) . .
N1 C6 C7 Ca1 44.8(15) . 2_665
O3 Ca1 O5 C8 151.4(7) 5_666 .
O1 Ca1 O5 C8 -42.6(16) . .
O2 Ca1 O5 C8 69.2(7) 5_665 .
O20W Ca1 O5 C8 -127.5(7) . .
O4 Ca1 O5 C8 -19.0(7) 2_664 .
O3 Ca1 O5 C8 -64.7(7) 2_664 .
C7 Ca1 O5 C8 -39.9(7) 2_664 .
Ca1 O5 C8 O6 -47.2(11) . .
Ca1 O5 C8 C9 133.4(6) . .
C10 N3 C9 C8 -101.0(9) . .
C11 N3 C9 C8 74.3(9) . .
O6 C8 C9 N3 -14.1(9) . .
O5 C8 C9 N3 165.3(6) . .
C11 N3 C10 N3 -0.9(11) . 7_565
C9 N3 C10 N3 175.1(5) . 7_565
C10 N3 C11 C11 0.5(7) . 7_565
C9 N3 C11 C11 -175.3(5) . 7_565
